data_7119328
loop_
_publ_author_name
'Lonca, Geoffroy Herv\'e'
'Tejo, Ciputra'
'Chan, Hui Ling'
'Chiba, Shunsuke'
'Gagosz, Fabien'

_publ_section_title
;
 Gold(i)-catalyzed 6-endo-dig azide-yne cyclization: efficient access to
 2H-1,3-oxazines.
;
_journal_issue 4
_journal_name_full 'Chemical communications (Cambridge, England)'
_journal_page_first 736
_journal_page_last 739
_journal_paper_doi 10.1039/c6cc08397h
_journal_volume 53
_journal_year 2017
_chemical_formula_sum 'C17 H13 Br F N O'
_chemical_formula_weight 346.19
_space_group_crystal_system orthorhombic
_space_group_IT_number 29
_space_group_name_Hall 'P 2c -2ac'
_space_group_name_H-M_alt 'P c a 21'
_symmetry_space_group_name_Hall 'P 2c -2ac'
_symmetry_space_group_name_H-M 'P c a 21'
_atom_sites_solution_hydrogens geom
_audit_update_record
;
2016-09-12 deposited with the CCDC.
2016-12-13 downloaded from the CCDC.
;
_cell_angle_alpha 90
_cell_angle_beta 90
_cell_angle_gamma 90
_cell_formula_units_Z 4
_cell_length_a 9.5444(5)
_cell_length_b 10.0871(6)
_cell_length_c 15.2076(11)
_cell_measurement_reflns_used 3835
_cell_measurement_temperature 296.(2)
_cell_measurement_theta_max 26.9480
_cell_measurement_theta_min 2.6787
_cell_volume 1464.12(16)
_computing_cell_refinement 'SAINT V8.35A (Bruker AXS Inc., 2015)'
_computing_data_collection 'APEX3 (Bruker AXS Inc., 2015)'
_computing_data_reduction 'SAINT V8.35A (Bruker AXS Inc., 2015)'
_computing_molecular_graphics 'XP (Bruker AXS Inc., 2015)'
_computing_publication_material 'APEX3 (Bruker AXS Inc., 2015)'
_computing_structure_refinement 'SHELXL-2014/7 (Sheldrick, 2014)'
_computing_structure_solution 'XT, VERSION 2014/4'
_diffrn_ambient_temperature 296.(2)
_diffrn_detector_area_resol_mean 8.3333
_diffrn_measured_fraction_theta_full 0.995
_diffrn_measured_fraction_theta_max 0.995
_diffrn_measurement_device_type 'CCD area detector'
_diffrn_measurement_method 'phi and omega scans'
_diffrn_radiation_monochromator graphite
_diffrn_radiation_type MoK\a
_diffrn_radiation_wavelength 0.71073
_diffrn_reflns_av_R_equivalents 0.0629
_diffrn_reflns_av_unetI/netI 0.0695
_diffrn_reflns_limit_h_max 12
_diffrn_reflns_limit_h_min -9
_diffrn_reflns_limit_k_max 13
_diffrn_reflns_limit_k_min -13
_diffrn_reflns_limit_l_max 19
_diffrn_reflns_limit_l_min -19
_diffrn_reflns_number 13798
_diffrn_reflns_theta_full 27.97
_diffrn_reflns_theta_max 27.97
_diffrn_reflns_theta_min 2.02
_diffrn_source 'fine-focus sealed tube'
_diffrn_source_type 'Bruker KappaCCD'
_exptl_absorpt_coefficient_mu 2.816
_exptl_absorpt_correction_T_max 0.48
_exptl_absorpt_correction_T_min 0.36
_exptl_absorpt_correction_type multi-scan
_exptl_absorpt_process_details
;
SADABS-2014/5 - Bruker AXS area detector scaling and absorption correction
;
_exptl_crystal_colour yellow
_exptl_crystal_density_diffrn 1.571
_exptl_crystal_density_method 'not measured'
_exptl_crystal_description block
_exptl_crystal_F_000 696
_exptl_crystal_size_max 0.420
_exptl_crystal_size_mid 0.320
_exptl_crystal_size_min 0.300
_refine_diff_density_max 0.289
_refine_diff_density_min -0.539
_refine_ls_abs_structure_details
;

Flack x determined using 970 quotients [(I+)-(I-)]/[(I+)+(I-)]
(Parsons, Flack and Wagner, Acta Cryst. B69 (2013) 249-259).
;
_refine_ls_abs_structure_Flack 0.002(11)
_refine_ls_extinction_method none
_refine_ls_goodness_of_fit_ref 1.021
_refine_ls_hydrogen_treatment constr
_refine_ls_matrix_type full
_refine_ls_number_parameters 190
_refine_ls_number_reflns 3457
_refine_ls_number_restraints 1
_refine_ls_restrained_S_all 1.021
_refine_ls_R_factor_all 0.0636
_refine_ls_R_factor_gt 0.0351
_refine_ls_shift/su_max 0.000
_refine_ls_shift/su_mean 0.000
_refine_ls_structure_factor_coef Fsqd
_refine_ls_weighting_details 'w=1/[\s^2^(Fo^2^)] where P=(Fo^2^+2Fc^2^)/3'
_refine_ls_weighting_scheme calc
_refine_ls_wR_factor_gt 0.0657
_refine_ls_wR_factor_ref 0.0750
_reflns_number_gt 2551
_reflns_number_total 3457
_reflns_threshold_expression 'I > 2\s(I)'
_cod_data_source_file c6cc08397h2.cif
_cod_data_source_block chiba398s
_cod_depositor_comments
;
The following automatic conversions were performed:

'_exptl_absorpt_correction_type' value 'Multi-Scan' changed to
'multi-scan' according to
/usr/data/users/saulius/crontab/automatic-downloads/rss-feeds/RSC/lib/dictionaries/cif_core.dic
dictionary named 'cif_core.dic' version 2.4.2 from 2011-04-26.

Automatic conversion script
Id: cif_fix_values 4268 2015-11-12 08:31:59Z antanas 
;
_cod_database_code 7119328

loop_
_space_group_symop_operation_xyz
'x, y, z'
'-x, -y, z+1/2'
'x+1/2, -y, z'
'-x+1/2, y, z+1/2'

loop_
_atom_site_type_symbol
_atom_site_label
_atom_site_fract_x
_atom_site_fract_y
_atom_site_fract_z
_atom_site_U_iso_or_equiv
_atom_site_adp_type
_atom_site_calc_flag
_atom_site_refinement_flags_adp
_atom_site_refinement_flags_posn
_atom_site_occupancy
Br Br1 0.50456(4) 0.21451(4) 0.35591(7) 0.03709(15) Uani d . . 1
C C1 0.4523(5) 0.2842(5) 0.6564(3) 0.0272(11) Uani d . . 1
H H1 0.4822 0.1986 0.6434 0.033 Uiso calc U R 1
C C2 0.3472(5) 0.3036(5) 0.7179(3) 0.0342(12) Uani d . . 1
H H2 0.307 0.2311 0.746 0.041 Uiso calc U R 1
C C3 0.3021(5) 0.4295(6) 0.7377(4) 0.0380(14) Uani d . . 1
H H3 0.2306 0.4419 0.7785 0.046 Uiso calc U R 1
C C4 0.3625(5) 0.5370(6) 0.6972(4) 0.0382(15) Uani d . . 1
H H4 0.3332 0.6222 0.7118 0.046 Uiso calc U R 1
C C5 0.4665(4) 0.5196(5) 0.6350(4) 0.0308(12) Uani d . . 1
H H5 0.5055 0.5928 0.6071 0.037 Uiso calc U R 1
C C6 0.5131(4) 0.3918(5) 0.6141(3) 0.0241(10) Uani d . . 1
C C7 0.6190(4) 0.3681(4) 0.5445(3) 0.0216(10) Uani d . . 1
C C8 0.6677(5) 0.4871(4) 0.4928(4) 0.0261(11) Uani d . . 1
H H8A 0.5911 0.52 0.457 0.031 Uiso calc U R 1
H H8B 0.6952 0.557 0.533 0.031 Uiso calc U R 1
C C9 0.7438(4) 0.2018(4) 0.4643(3) 0.0205(10) Uani d . . 1
C C10 0.6898(4) 0.1634(4) 0.3856(3) 0.0241(11) Uani d . . 1
C C11 0.7553(5) 0.0720(4) 0.3258(3) 0.0271(11) Uani d . . 1
H H11 0.844 0.0413 0.3408 0.033 Uiso calc U R 1
C C12 0.8914(4) 0.1750(4) 0.4895(3) 0.0204(10) Uani d . . 1
C C13 0.9996(4) 0.2025(4) 0.4304(3) 0.0233(9) Uani d . . 1
H H13 0.9792 0.2364 0.3749 0.028 Uiso calc U R 1
C C14 1.1370(5) 0.1792(5) 0.4546(5) 0.0387(14) Uani d . . 1
H H14 1.2091 0.1963 0.4151 0.046 Uiso calc U R 1
C C15 1.1679(5) 0.1307(5) 0.5371(5) 0.0451(16) Uani d . . 1
H H15 1.2606 0.115 0.5528 0.054 Uiso calc U R 1
C C16 1.0611(6) 0.1052(5) 0.5970(4) 0.0439(16) Uani d . . 1
H H16 1.0822 0.0729 0.6528 0.053 Uiso calc U R 1
C C17 0.9226(5) 0.1282(4) 0.5730(3) 0.0287(11) Uani d . . 1
H H17 0.8508 0.1123 0.613 0.034 Uiso calc U R 1
F F1 0.7807(2) 0.4545(2) 0.4387(2) 0.0303(6) Uani d . . 1
N N1 0.6603(4) 0.2506(3) 0.5305(3) 0.0252(9) Uani d . . 1
O O1 0.7051(4) 0.0310(3) 0.2571(3) 0.0396(9) Uani d . . 1

loop_
_atom_site_aniso_label
_atom_site_aniso_U_11
_atom_site_aniso_U_22
_atom_site_aniso_U_33
_atom_site_aniso_U_12
_atom_site_aniso_U_13
_atom_site_aniso_U_23
Br1 0.01837(19) 0.0330(2) 0.0599(3) -0.00258(19) -0.0048(3) 0.0128(3)
C1 0.022(2) 0.029(3) 0.030(3) -0.0023(19) 0.002(2) -0.009(2)
C2 0.026(2) 0.052(3) 0.025(3) -0.008(2) 0.004(2) -0.004(3)
C3 0.023(2) 0.066(4) 0.025(3) 0.007(2) -0.001(2) -0.020(3)
C4 0.028(3) 0.045(3) 0.042(4) 0.014(2) -0.011(2) -0.028(3)
C5 0.020(2) 0.027(3) 0.046(4) 0.0043(17) -0.006(2) -0.014(3)
C6 0.015(2) 0.023(2) 0.034(3) -0.0004(17) -0.0020(19) -0.0125(19)
C7 0.0114(18) 0.020(2) 0.034(3) 0.0001(16) -0.0040(19) 0.001(2)
C8 0.027(3) 0.017(2) 0.035(3) 0.0033(18) -0.001(2) 0.004(2)
C9 0.025(2) 0.0094(19) 0.028(3) 0.0013(17) 0.0056(19) 0.0070(18)
C10 0.020(2) 0.022(2) 0.031(3) -0.0002(17) 0.0006(18) 0.007(2)
C11 0.032(2) 0.024(3) 0.025(3) -0.0006(19) 0.000(2) 0.0078(19)
C12 0.026(2) 0.013(2) 0.023(3) 0.0033(16) 0.001(2) -0.0018(19)
C13 0.023(2) 0.023(2) 0.024(2) 0.0025(18) 0.002(2) -0.0059(19)
C14 0.024(2) 0.035(3) 0.057(4) 0.008(2) -0.002(3) -0.024(3)
C15 0.039(3) 0.032(3) 0.065(5) 0.018(2) -0.024(3) -0.027(3)
C16 0.072(4) 0.019(3) 0.041(4) 0.015(3) -0.033(3) -0.009(2)
C17 0.051(3) 0.013(2) 0.022(3) 0.006(2) 0.000(2) -0.0044(19)
F1 0.0276(12) 0.0233(13) 0.0399(19) -0.0034(10) 0.0049(13) 0.0100(14)
N1 0.0244(19) 0.0164(19) 0.035(3) -0.0011(14) 0.0105(18) 0.0018(17)
O1 0.050(2) 0.042(2) 0.027(2) 0.0024(17) -0.0106(18) 0.0017(17)

loop_
_atom_type_symbol
_atom_type_description
_atom_type_scat_dispersion_real
_atom_type_scat_dispersion_imag
_atom_type_scat_source
C C 0.0033 0.0016 'International Tables Vol C Tables 4.2.6.8 and 6.1.1.4'
H H 0.0000 0.0000 'International Tables Vol C Tables 4.2.6.8 and 6.1.1.4'
N N 0.0061 0.0033 'International Tables Vol C Tables 4.2.6.8 and 6.1.1.4'
O O 0.0106 0.0060 'International Tables Vol C Tables 4.2.6.8 and 6.1.1.4'
F F 0.0171 0.0103 'International Tables Vol C Tables 4.2.6.8 and 6.1.1.4'
Br Br -0.2901 2.4595 'International Tables Vol C Tables 4.2.6.8 and 6.1.1.4'

loop_
_geom_angle_atom_site_label_1
_geom_angle_atom_site_label_2
_geom_angle_atom_site_label_3
_geom_angle
C2 C1 C6 120.3(4)
C2 C1 H1 119.9
C6 C1 H1 119.9
C3 C2 C1 120.4(5)
C3 C2 H2 119.8
C1 C2 H2 119.8
C4 C3 C2 119.9(5)
C4 C3 H3 120.0
C2 C3 H3 120.0
C3 C4 C5 120.5(5)
C3 C4 H4 119.7
C5 C4 H4 119.7
C4 C5 C6 120.0(5)
C4 C5 H5 120.0
C6 C5 H5 120.0
C1 C6 C5 118.8(4)
C1 C6 C7 119.3(4)
C5 C6 C7 121.8(5)
N1 C7 C6 118.8(4)
N1 C7 C8 124.2(4)
C6 C7 C8 117.0(4)
F1 C8 C7 110.9(3)
F1 C8 H8A 109.5
C7 C8 H8A 109.5
F1 C8 H8B 109.5
C7 C8 H8B 109.5
H8A C8 H8B 108.0
C10 C9 N1 121.8(4)
C10 C9 C12 122.3(4)
N1 C9 C12 115.2(4)
C9 C10 C11 125.1(4)
C9 C10 Br1 119.0(3)
C11 C10 Br1 115.4(3)
O1 C11 C10 126.0(4)
O1 C11 H11 117.0
C10 C11 H11 117.0
C17 C12 C13 119.9(4)
C17 C12 C9 120.1(4)
C13 C12 C9 119.9(4)
C14 C13 C12 119.7(5)
C14 C13 H13 120.2
C12 C13 H13 120.2
C15 C14 C13 120.4(6)
C15 C14 H14 119.8
C13 C14 H14 119.8
C14 C15 C16 120.3(5)
C14 C15 H15 119.8
C16 C15 H15 119.8
C15 C16 C17 119.6(5)
C15 C16 H16 120.2
C17 C16 H16 120.2
C12 C17 C16 120.1(5)
C12 C17 H17 120.0
C16 C17 H17 120.0
C7 N1 C9 129.6(4)

loop_
_geom_bond_atom_site_label_1
_geom_bond_atom_site_label_2
_geom_bond_distance
Br1 C10 1.896(4)
C1 C2 1.385(7)
C1 C6 1.389(7)
C1 H1 0.93
C2 C3 1.374(7)
C2 H2 0.93
C3 C4 1.374(8)
C3 H3 0.93
C4 C5 1.382(7)
C4 H4 0.93
C5 C6 1.400(6)
C5 H5 0.93
C6 C7 1.483(6)
C7 N1 1.267(5)
C7 C8 1.508(6)
C8 F1 1.395(5)
C8 H8A 0.97
C8 H8B 0.97
C9 C10 1.360(6)
C9 N1 1.375(6)
C9 C12 1.485(6)
C10 C11 1.438(6)
C11 O1 1.221(6)
C11 H11 0.93
C12 C17 1.386(7)
C12 C13 1.397(6)
C13 C14 1.383(6)
C13 H13 0.93
C14 C15 1.378(9)
C14 H14 0.93
C15 C16 1.391(9)
C15 H15 0.93
C16 C17 1.392(7)
C16 H16 0.93
C17 H17 0.93
